data_4106924
loop_
_publ_author_name
'Jean-Fran\,cois Lemonnier'
'Laure Gu\'en\'ee'
'C\'esar Beuchat'
'Tomasz A. Wesolowski'
'Prasun Mukherjee'
'David H. Waldeck'
'Kristy A. Gogick'
'St\'ephane Petoud'
'Claude Piguet'

_publ_contact_author_address
;Department of inorganic, analytic and applied chemistry 
University of Geneva, Sciences II 
30 quai Ernest-Ansermet 
CH-1211 Gen\`eve 4 
;
_publ_contact_author_email claude.Piguet@unige.ch
_publ_contact_author_fax '+41 (0)22 379 68 30 '
_publ_contact_author_name 'Claude Piguet'
_publ_contact_author_phone '+41 (0)22 379 60 34'
_publ_section_title
;
 Optimizing Sensitization Processes in Dinuclear Luminescent Lanthanide
 Oligomers: Selection of Rigid Aromatic Spacers
;
_journal_name_full 'Journal of the American Chemical Society'
_journal_page_first 16219
_journal_page_last 16234
_journal_paper_doi 10.1021/ja206806t
_journal_volume 133
_journal_year 2011
_chemical_formula_moiety 'C82 H50 F36 N10 O12 Yb2'
_chemical_formula_sum 'C82 H50 F36 N10 O12 Yb2'
_chemical_formula_weight 2397.40
_chemical_name_systematic
; 
 ? 
;
_space_group_IT_number 15
_symmetry_cell_setting monoclinic
_symmetry_space_group_name_Hall '-C 2yc'
_symmetry_space_group_name_H-M 'C 1 2/c 1'
_atom_sites_solution_hydrogens geom
_atom_sites_solution_primary direct
_atom_sites_solution_secondary difmap
_audit_creation_method SHELXL-97
_cell_angle_alpha 90.00
_cell_angle_beta 106.151(11)
_cell_angle_gamma 90.00
_cell_formula_units_Z 4
_cell_length_a 31.108(5)
_cell_length_b 15.439(3)
_cell_length_c 23.333(3)
_cell_measurement_reflns_used 6225
_cell_measurement_temperature 200(2)
_cell_measurement_theta_max 24.535
_cell_measurement_theta_min 1.465
_cell_volume 10764(3)
_computing_cell_refinement 'STOE X-AREA'
_computing_data_collection 'STOE X-AREA'
_computing_data_reduction 'STOE X-RED'
_computing_molecular_graphics 'diamond 3 (Crystal Impact)'
_computing_publication_material Shelxl_ACTA
_computing_structure_refinement 'SHELXL-97 (Sheldrick, 1997)'
_computing_structure_solution 'SIR97 (Sheldrick, 1990)'
_diffrn_ambient_temperature 200(2)
_diffrn_detector 'image plate (34 cm diameter)'
_diffrn_detector_area_resol_mean 6.67
_diffrn_detector_type STOE
_diffrn_measured_fraction_theta_full 0.901
_diffrn_measured_fraction_theta_max 0.878
_diffrn_measurement_device_type 'STOE IPDS 2'
_diffrn_measurement_method \f
_diffrn_radiation_monochromator graphite
_diffrn_radiation_source 'fine-focus sealed tube'
_diffrn_radiation_type MoK\a
_diffrn_radiation_wavelength 0.71073
_diffrn_reflns_av_R_equivalents 0.0797
_diffrn_reflns_av_sigmaI/netI 0.1021
_diffrn_reflns_limit_h_max 23
_diffrn_reflns_limit_h_min -39
_diffrn_reflns_limit_k_max 19
_diffrn_reflns_limit_k_min -19
_diffrn_reflns_limit_l_max 29
_diffrn_reflns_limit_l_min -29
_diffrn_reflns_number 22056
_diffrn_reflns_theta_full 25.00
_diffrn_reflns_theta_max 27.00
_diffrn_reflns_theta_min 1.48
_diffrn_standards_decay_% 0
_exptl_absorpt_coefficient_mu 1.844
_exptl_absorpt_correction_type none
_exptl_crystal_density_diffrn 1.479
_exptl_crystal_description prism
_exptl_crystal_F_000 4688
_platon_squeeze_details
;
;
_refine_diff_density_max 1.054
_refine_diff_density_min -2.307
_refine_diff_density_rms 0.153
_refine_ls_extinction_method none
_refine_ls_goodness_of_fit_ref 1.148
_refine_ls_hydrogen_treatment constr
_refine_ls_matrix_type full
_refine_ls_number_parameters 520
_refine_ls_number_reflns 10330
_refine_ls_number_restraints 1
_refine_ls_restrained_S_all 1.148
_refine_ls_R_factor_all 0.1504
_refine_ls_R_factor_gt 0.0875
_refine_ls_shift/su_max 0.001
_refine_ls_shift/su_mean 0.000
_refine_ls_structure_factor_coef Fsqd
_refine_ls_weighting_details 'calc w=1/[\s^2^(Fo^2^)+(0.1000P)^2^+0.0000P] where P=(Fo^2^+2Fc^2^)/3'
_refine_ls_weighting_scheme calc
_refine_ls_wR_factor_gt 0.2112
_refine_ls_wR_factor_ref 0.2387
_reflns_number_gt 4874
_reflns_number_total 10330
_reflns_threshold_expression >2sigma(I)
_cod_data_source_file ja206806t_si_002_1.cif
_cod_data_source_block 1
_cod_original_sg_symbol_Hall '-C 2YC'
_cod_original_sg_symbol_H-M 'C 2/c'
_cod_database_code 4106924

loop_
_symmetry_equiv_pos_as_xyz
'x, y, z'
'-x, y, -z+1/2'
'x+1/2, y+1/2, z'
'-x+1/2, y+1/2, -z+1/2'
'-x, -y, -z'
'x, -y, z-1/2'
'-x+1/2, -y+1/2, -z'
'x+1/2, -y+1/2, z-1/2'

loop_
_atom_site_label
_atom_site_type_symbol
_atom_site_fract_x
_atom_site_fract_y
_atom_site_fract_z
_atom_site_U_iso_or_equiv
_atom_site_adp_type
_atom_site_occupancy
_atom_site_symmetry_multiplicity
_atom_site_calc_flag
_atom_site_refinement_flags
Yb1 Yb 0.36743(2) 0.69701(3) 0.41144(2) 0.0603(2) Uani 1 1 d .
N1 N 0.3164(4) 0.7791(6) 0.4535(4) 0.064(3) Uani 1 1 d .
N2 N 0.2911(5) 0.8268(6) 0.5291(5) 0.076(3) Uani 1 1 d .
N3 N 0.3666(4) 0.6549(6) 0.5155(4) 0.067(3) Uani 1 1 d .
N4 N 0.4176(4) 0.5766(6) 0.4526(4) 0.067(3) Uani 1 1 d .
N5 N 0.4348(5) 0.4622(6) 0.5146(4) 0.076(3) Uani 1 1 d .
O1 O 0.3628(4) 0.8240(5) 0.3581(4) 0.084(3) Uani 1 1 d .
O2 O 0.3708(3) 0.6437(5) 0.3199(4) 0.072(2) Uani 1 1 d .
C1 C 0.2846(5) 0.8437(7) 0.4318(6) 0.072(4) Uani 1 1 d .
C2 C 0.2682(6) 0.8801(8) 0.3755(7) 0.083(4) Uani 1 1 d .
H2 H 0.2786 0.8605 0.3431 0.099 Uiso 1 1 calc R
C3 C 0.2362(7) 0.9457(9) 0.3670(8) 0.110(7) Uani 1 1 d .
H3 H 0.2231 0.9677 0.3280 0.133 Uiso 1 1 calc R
C4 C 0.2235(6) 0.9784(9) 0.4134(8) 0.094(5) Uani 1 1 d .
H4 H 0.2034 1.0262 0.4065 0.113 Uiso 1 1 calc R
C5 C 0.2385(6) 0.9451(8) 0.4716(8) 0.095(5) Uani 1 1 d .
H5 H 0.2287 0.9676 0.5037 0.113 Uiso 1 1 calc R
C6 C 0.2689(5) 0.8768(8) 0.4791(7) 0.074(4) Uani 1 1 d .
C7 C 0.3191(5) 0.7726(7) 0.5101(5) 0.066(4) Uani 1 1 d .
C8 C 0.2857(6) 0.8475(9) 0.5893(6) 0.084(4) Uani 1 1 d .
H8A H 0.2880 0.7937 0.6130 0.101 Uiso 1 1 calc R
H8B H 0.2558 0.8730 0.5849 0.101 Uiso 1 1 calc R
C9 C 0.3219(7) 0.9115(12) 0.6217(7) 0.124(7) Uani 1 1 d .
H9A H 0.3179 0.9252 0.6609 0.185 Uiso 1 1 calc R
H9B H 0.3195 0.9647 0.5981 0.185 Uiso 1 1 calc R
H9C H 0.3515 0.8855 0.6268 0.185 Uiso 1 1 calc R
C10 C 0.3484(5) 0.7077(7) 0.5472(5) 0.068(3) Uani 1 1 d .
C11 C 0.3573(7) 0.6978(11) 0.6097(6) 0.104(6) Uani 1 1 d .
H11 H 0.3444 0.7355 0.6325 0.124 Uiso 1 1 calc R
C12 C 0.3859(6) 0.6309(10) 0.6366(6) 0.094(5) Uani 1 1 d .
H12 H 0.3931 0.6236 0.6786 0.113 Uiso 1 1 calc R
C13 C 0.4027(6) 0.5788(10) 0.6054(5) 0.083(4) Uani 1 1 d .
H13 H 0.4206 0.5316 0.6247 0.099 Uiso 1 1 calc R
C14 C 0.3956(6) 0.5897(8) 0.5454(6) 0.085(5) Uani 1 1 d .
C15 C 0.4156(4) 0.5419(7) 0.5067(6) 0.062(3) Uani 1 1 d .
C16 C 0.4515(5) 0.4444(8) 0.4657(5) 0.069(3) Uani 1 1 d .
C17 C 0.4756(5) 0.3748(8) 0.4542(6) 0.079(4) Uani 1 1 d .
H17 H 0.4852 0.3287 0.4818 0.094 Uiso 1 1 calc R
C18 C 0.4845(5) 0.3772(7) 0.3996(6) 0.075(4) Uani 1 1 d .
H18 H 0.4979 0.3277 0.3874 0.090 Uiso 1 1 calc R
C19 C 0.4750(4) 0.4483(7) 0.3614(6) 0.064(3) Uani 1 1 d .
C20 C 0.4524(5) 0.5184(7) 0.3761(5) 0.062(3) Uani 1 1 d .
H20 H 0.4449 0.5666 0.3499 0.074 Uiso 1 1 calc R
C21 C 0.4413(5) 0.5177(7) 0.4281(5) 0.065(3) Uani 1 1 d .
C22 C 0.4339(6) 0.3960(8) 0.5602(6) 0.084(5) Uani 1 1 d .
H22A H 0.4424 0.4226 0.6005 0.101 Uiso 1 1 calc R
H22B H 0.4555 0.3492 0.5595 0.101 Uiso 1 1 calc R
C23 C 0.3857(7) 0.3586(10) 0.5459(7) 0.106(6) Uani 1 1 d .
H23A H 0.3844 0.3144 0.5755 0.160 Uiso 1 1 calc R
H23B H 0.3777 0.3325 0.5060 0.160 Uiso 1 1 calc R
H23C H 0.3646 0.4053 0.5471 0.160 Uiso 1 1 calc R
C24 C 0.4889(5) 0.4501(7) 0.3057(5) 0.067(4) Uani 1 1 d .
C25 C 0.4938(5) 0.5251(7) 0.2772(5) 0.068(3) Uani 1 1 d .
H25 H 0.4889 0.5789 0.2941 0.082 Uiso 1 1 calc R
C26 C 0.4948(6) 0.3717(7) 0.2752(5) 0.076(4) Uani 1 1 d .
H26 H 0.4910 0.3176 0.2926 0.091 Uiso 1 1 calc R
C1H C 0.3672(9) 0.8342(12) 0.3003(11) 0.140(9) Uani 1 1 d .
C2H C 0.3670(11) 0.7733(14) 0.2632(10) 0.145(10) Uani 1 1 d .
H2H H 0.3621 0.7901 0.2227 0.174 Uiso 1 1 calc .
C3H C 0.3737(7) 0.6794(10) 0.2760(7) 0.103(6) Uani 1 1 d .
C4H C 0.3778(10) 0.9351(16) 0.2880(14) 0.149(9) Uiso 1 1 d .
F1H F 0.3277(7) 0.9602(10) 0.2858(8) 0.198(6) Uiso 1 1 d .
F2H F 0.3916(6) 0.9747(10) 0.3260(8) 0.181(6) Uiso 1 1 d .
F3H F 0.3705(7) 0.9411(11) 0.2328(10) 0.223(8) Uiso 1 1 d .
C5H C 0.3685(8) 0.6216(11) 0.2191(9) 0.103(5) Uiso 1 1 d .
C6H C 0.2705(6) 0.6489(10) 0.3040(6) 0.080(4) Uani 1 1 d .
C7H C 0.2725(5) 0.5638(7) 0.3117(6) 0.075(4) Uani 1 1 d .
H7H H 0.2551 0.5266 0.2818 0.090 Uiso 1 1 calc .
C8H C 0.3004(6) 0.5296(8) 0.3640(6) 0.081(4) Uani 1 1 d .
C9H C 0.2358(8) 0.6859(13) 0.2495(10) 0.119(6) Uiso 1 1 d .
C10H C 0.2943(9) 0.4260(13) 0.3740(12) 0.128(7) Uiso 1 1 d .
C11H C 0.4653(8) 0.7865(11) 0.4031(7) 0.103(6) Uani 1 1 d .
C12H C 0.4701(8) 0.8441(13) 0.4558(10) 0.130(7) Uani 1 1 d .
H12H H 0.4941 0.8844 0.4662 0.157 Uiso 1 1 calc .
C13H C 0.4962(6) 0.8019(10) 0.3654(8) 0.091(4) Uiso 1 1 d .
C14H C 0.4396(7) 0.8397(10) 0.4902(7) 0.101(6) Uani 1 1 d D
C15H C 0.4609(7) 0.8811(11) 0.5501(8) 0.105(5) Uiso 1 1 d D
O3H O 0.2959(4) 0.7068(5) 0.3370(4) 0.083(3) Uani 1 1 d .
O4H O 0.3271(3) 0.5657(4) 0.4055(4) 0.071(2) Uani 1 1 d .
O5H O 0.4408(3) 0.7276(5) 0.3906(4) 0.072(3) Uani 1 1 d .
O6H O 0.4131(4) 0.7863(5) 0.4841(4) 0.083(3) Uani 1 1 d .
F4H F 0.4024(7) 0.6362(10) 0.1958(8) 0.192(6) Uiso 1 1 d .
F5H F 0.3731(5) 0.5385(8) 0.2331(6) 0.153(4) Uiso 1 1 d .
F6H F 0.3313(8) 0.6305(12) 0.1812(9) 0.227(8) Uiso 1 1 d .
F7H F 0.2560(7) 0.7395(11) 0.2207(8) 0.200(6) Uiso 1 1 d .
F8H F 0.2118(6) 0.7399(10) 0.2670(7) 0.181(5) Uiso 1 1 d .
F9H F 0.2170(6) 0.6329(9) 0.2116(7) 0.180(5) Uiso 1 1 d .
F10H F 0.2892(6) 0.4133(9) 0.4224(8) 0.176(5) Uiso 1 1 d .
F11H F 0.2736(7) 0.3901(10) 0.3303(8) 0.193(6) Uiso 1 1 d .
F12H F 0.3408(6) 0.3981(9) 0.3863(7) 0.175(5) Uiso 1 1 d .
F13H F 0.5104(5) 0.7391(8) 0.3382(6) 0.145(4) Uiso 1 1 d .
F14H F 0.4840(5) 0.8646(9) 0.3274(7) 0.167(5) Uiso 1 1 d .
F15H F 0.5329(8) 0.8287(12) 0.3979(9) 0.218(7) Uiso 1 1 d .
F16H F 0.4759(6) 0.9546(9) 0.5489(6) 0.173(5) Uiso 1 1 d .
F17H F 0.4685(6) 0.8398(10) 0.5960(8) 0.190(6) Uiso 1 1 d .
F18H F 0.4209(7) 0.9123(11) 0.5630(8) 0.218(7) Uiso 1 1 d .

loop_
_atom_site_aniso_label
_atom_site_aniso_U_11
_atom_site_aniso_U_22
_atom_site_aniso_U_33
_atom_site_aniso_U_23
_atom_site_aniso_U_13
_atom_site_aniso_U_12
Yb1 0.0855(4) 0.0534(2) 0.0464(3) -0.0009(2) 0.0261(2) -0.0034(3)
N1 0.079(8) 0.073(5) 0.058(6) -0.009(4) 0.047(6) -0.008(5)
N2 0.106(10) 0.070(6) 0.067(7) -0.020(5) 0.051(7) -0.024(6)
N3 0.092(9) 0.068(5) 0.050(5) -0.011(4) 0.033(6) -0.021(5)
N4 0.099(9) 0.079(6) 0.033(4) 0.014(4) 0.036(5) 0.017(5)
N5 0.104(10) 0.076(6) 0.052(6) 0.015(5) 0.028(6) 0.001(6)
O1 0.120(9) 0.077(5) 0.074(6) 0.025(4) 0.057(6) 0.009(5)
O2 0.090(7) 0.079(5) 0.048(5) 0.000(4) 0.023(5) -0.005(4)
C1 0.104(12) 0.052(6) 0.072(8) -0.003(5) 0.046(8) 0.000(6)
C2 0.104(13) 0.071(7) 0.081(10) -0.005(6) 0.041(10) 0.004(7)
C3 0.17(2) 0.085(9) 0.107(12) 0.017(8) 0.093(14) 0.027(10)
C4 0.106(14) 0.081(8) 0.115(13) 0.007(8) 0.065(12) 0.014(8)
C5 0.109(14) 0.075(8) 0.119(13) -0.027(8) 0.065(12) -0.010(8)
C6 0.065(9) 0.074(7) 0.089(10) -0.015(7) 0.033(8) -0.011(6)
C7 0.099(11) 0.055(5) 0.052(6) -0.019(5) 0.035(7) -0.021(6)
C8 0.088(11) 0.100(9) 0.059(8) -0.031(7) 0.012(8) 0.008(8)
C9 0.144(19) 0.137(13) 0.089(11) -0.056(10) 0.031(13) -0.040(12)
C10 0.088(10) 0.072(7) 0.050(6) -0.012(5) 0.028(7) -0.009(6)
C11 0.134(17) 0.122(11) 0.052(7) -0.013(8) 0.020(10) -0.004(11)
C12 0.110(14) 0.121(11) 0.048(8) 0.022(8) 0.015(9) 0.015(10)
C13 0.103(13) 0.113(10) 0.038(6) 0.012(6) 0.030(8) 0.014(8)
C14 0.141(16) 0.067(7) 0.060(7) 0.001(6) 0.048(9) 0.010(8)
C15 0.050(8) 0.065(6) 0.070(8) 0.010(5) 0.015(6) 0.007(5)
C16 0.080(10) 0.078(7) 0.052(7) 0.018(5) 0.022(7) 0.009(6)
C17 0.093(12) 0.065(7) 0.082(9) 0.014(6) 0.032(9) 0.013(7)
C18 0.089(11) 0.067(7) 0.075(9) 0.018(6) 0.034(8) 0.021(6)
C19 0.051(8) 0.062(6) 0.073(8) 0.013(5) 0.006(7) 0.006(5)
C20 0.085(10) 0.066(6) 0.047(6) 0.004(5) 0.040(7) 0.004(6)
C21 0.077(10) 0.073(7) 0.049(6) 0.005(5) 0.027(7) -0.011(6)
C22 0.131(15) 0.071(7) 0.063(8) 0.027(6) 0.050(9) 0.014(8)
C23 0.135(17) 0.106(10) 0.078(10) 0.015(8) 0.031(11) -0.048(11)
C24 0.101(11) 0.061(6) 0.053(6) 0.005(5) 0.044(7) -0.004(6)
C25 0.091(10) 0.055(5) 0.063(7) 0.002(5) 0.027(7) 0.011(6)
C26 0.106(12) 0.057(6) 0.067(8) 0.006(5) 0.026(8) -0.011(6)
C1H 0.15(2) 0.098(11) 0.135(18) 0.026(12) -0.024(17) 0.029(12)
C2H 0.23(3) 0.113(14) 0.099(14) 0.016(11) 0.066(18) -0.001(15)
C3H 0.144(18) 0.098(11) 0.066(9) -0.020(8) 0.029(11) -0.037(10)
C6H 0.081(11) 0.102(10) 0.059(8) 0.002(7) 0.023(8) 0.016(8)
C7H 0.082(11) 0.063(7) 0.082(9) -0.017(6) 0.026(8) -0.022(6)
C8H 0.113(13) 0.065(7) 0.058(7) -0.016(6) 0.016(9) -0.006(7)
C11H 0.134(17) 0.105(12) 0.077(10) 0.014(8) 0.042(11) 0.015(11)
C12H 0.13(2) 0.142(15) 0.138(18) -0.023(13) 0.076(17) -0.031(13)
C14H 0.129(16) 0.090(9) 0.089(11) -0.014(8) 0.038(11) -0.051(10)
O3H 0.131(10) 0.075(5) 0.051(5) 0.002(4) 0.040(6) -0.001(5)
O4H 0.098(7) 0.050(4) 0.070(5) -0.007(3) 0.029(5) -0.019(4)
O5H 0.082(7) 0.057(4) 0.082(6) -0.001(4) 0.030(5) -0.017(4)
O6H 0.103(8) 0.085(6) 0.074(6) -0.021(4) 0.048(6) -0.037(5)

loop_
_atom_type_symbol
_atom_type_description
_atom_type_scat_dispersion_real
_atom_type_scat_dispersion_imag
_atom_type_scat_source
C C 0.0033 0.0016 'International Tables Vol C Tables 4.2.6.8 and 6.1.1.4'
H H 0.0000 0.0000 'International Tables Vol C Tables 4.2.6.8 and 6.1.1.4'
N N 0.0061 0.0033 'International Tables Vol C Tables 4.2.6.8 and 6.1.1.4'
O O 0.0106 0.0060 'International Tables Vol C Tables 4.2.6.8 and 6.1.1.4'
F F 0.0171 0.0103 'International Tables Vol C Tables 4.2.6.8 and 6.1.1.4'
Yb Yb -0.3850 5.5486 'International Tables Vol C Tables 4.2.6.8 and 6.1.1.4'

loop_
_geom_angle_atom_site_label_1
_geom_angle_atom_site_label_2
_geom_angle_atom_site_label_3
_geom_angle
_geom_angle_site_symmetry_1
_geom_angle_site_symmetry_3
O1 Yb1 O2 79.4(3) . .
O1 Yb1 O6H 79.8(3) . .
O2 Yb1 O6H 134.8(3) . .
O1 Yb1 O4H 138.1(4) . .
O2 Yb1 O4H 78.5(3) . .
O6H Yb1 O4H 138.9(3) . .
O1 Yb1 O3H 69.7(4) . .
O2 Yb1 O3H 68.2(3) . .
O6H Yb1 O3H 137.5(3) . .
O4H Yb1 O3H 69.2(3) . .
O1 Yb1 N1 80.0(3) . .
O2 Yb1 N1 139.1(4) . .
O6H Yb1 N1 74.5(4) . .
O4H Yb1 N1 94.3(3) . .
O3H Yb1 N1 71.6(3) . .
O1 Yb1 N4 142.7(4) . .
O2 Yb1 N4 84.5(3) . .
O6H Yb1 N4 88.3(4) . .
O4H Yb1 N4 69.0(4) . .
O3H Yb1 N4 133.6(3) . .
N1 Yb1 N4 130.7(3) . .
O1 Yb1 O5H 70.0(3) . .
O2 Yb1 O5H 67.1(3) . .
O6H Yb1 O5H 68.1(3) . .
O4H Yb1 O5H 130.2(3) . .
O3H Yb1 O5H 123.7(3) . .
N1 Yb1 O5H 135.2(3) . .
N4 Yb1 O5H 72.7(3) . .
O1 Yb1 N3 136.3(3) . .
O2 Yb1 N3 144.2(3) . .
O6H Yb1 N3 67.6(3) . .
O4H Yb1 N3 71.9(3) . .
O3H Yb1 N3 117.1(4) . .
N1 Yb1 N3 64.2(4) . .
N4 Yb1 N3 66.5(3) . .
O5H Yb1 N3 119.3(4) . .
C7 N1 C1 105.2(11) . .
C7 N1 Yb1 120.1(9) . .
C1 N1 Yb1 134.3(8) . .
C7 N2 C6 106.0(10) . .
C7 N2 C8 133.2(12) . .
C6 N2 C8 120.3(12) . .
C10 N3 C14 118.5(10) . .
C10 N3 Yb1 119.9(8) . .
C14 N3 Yb1 119.2(8) . .
C15 N4 C21 106.5(9) . .
C15 N4 Yb1 117.8(8) . .
C21 N4 Yb1 133.6(7) . .
C15 N5 C16 108.4(10) . .
C15 N5 C22 128.9(12) . .
C16 N5 C22 122.2(10) . .
C1H O1 Yb1 127.4(10) . .
C3H O2 Yb1 131.6(9) . .
C2 C1 N1 132.0(12) . .
C2 C1 C6 118.3(13) . .
N1 C1 C6 109.7(12) . .
C1 C2 C3 119.2(15) . .
C1 C2 H2 120.4 . .
C3 C2 H2 120.4 . .
C4 C3 C2 120.9(17) . .
C4 C3 H3 119.5 . .
C2 C3 H3 119.5 . .
C3 C4 C5 123.0(15) . .
C3 C4 H4 118.5 . .
C5 C4 H4 118.5 . .
C6 C5 C4 115.5(15) . .
C6 C5 H5 122.3 . .
C4 C5 H5 122.3 . .
C5 C6 N2 132.6(15) . .
C5 C6 C1 122.9(15) . .
N2 C6 C1 104.6(11) . .
N1 C7 N2 114.5(12) . .
N1 C7 C10 120.4(12) . .
N2 C7 C10 125.0(11) . .
N2 C8 C9 110.0(14) . .
N2 C8 H8A 109.7 . .
C9 C8 H8A 109.7 . .
N2 C8 H8B 109.7 . .
C9 C8 H8B 109.7 . .
H8A C8 H8B 108.2 . .
C8 C9 H9A 109.5 . .
C8 C9 H9B 109.5 . .
H9A C9 H9B 109.5 . .
C8 C9 H9C 109.5 . .
H9A C9 H9C 109.5 . .
H9B C9 H9C 109.5 . .
N3 C10 C11 121.1(13) . .
N3 C10 C7 112.4(10) . .
C11 C10 C7 126.5(13) . .
C12 C11 C10 117.5(15) . .
C12 C11 H11 121.2 . .
C10 C11 H11 121.2 . .
C13 C12 C11 121.1(13) . .
C13 C12 H12 119.4 . .
C11 C12 H12 119.4 . .
C12 C13 C14 121.8(14) . .
C12 C13 H13 119.1 . .
C14 C13 H13 119.1 . .
C13 C14 N3 119.9(13) . .
C13 C14 C15 127.3(14) . .
N3 C14 C15 112.8(10) . .
N5 C15 N4 110.2(11) . .
N5 C15 C14 129.2(11) . .
N4 C15 C14 120.6(10) . .
C17 C16 N5 130.9(11) . .
C17 C16 C21 123.0(13) . .
N5 C16 C21 106.0(11) . .
C16 C17 C18 114.9(11) . .
C16 C17 H17 122.6 . .
C18 C17 H17 122.6 . .
C17 C18 C19 123.4(12) . .
C17 C18 H18 118.3 . .
C19 C18 H18 118.3 . .
C20 C19 C18 119.3(13) . .
C20 C19 C24 119.7(10) . .
C18 C19 C24 121.0(11) . .
C21 C20 C19 119.4(11) . .
C21 C20 H20 120.3 . .
C19 C20 H20 120.3 . .
C20 C21 N4 131.4(11) . .
C20 C21 C16 119.6(12) . .
N4 C21 C16 108.9(10) . .
N5 C22 C23 108.2(12) . .
N5 C22 H22A 110.1 . .
C23 C22 H22A 110.1 . .
N5 C22 H22B 110.1 . .
C23 C22 H22B 110.1 . .
H22A C22 H22B 108.4 . .
C22 C23 H23A 109.5 . .
C22 C23 H23B 109.5 . .
H23A C23 H23B 109.5 . .
C22 C23 H23C 109.5 . .
H23A C23 H23C 109.5 . .
H23B C23 H23C 109.5 . .
C25 C24 C26 115.0(11) . .
C25 C24 C19 123.0(10) . .
C26 C24 C19 121.8(9) . .
C24 C25 C25 122.0(7) . 2_655
C24 C25 H25 119.0 . .
C25 C25 H25 119.0 2_655 .
C26 C26 C24 122.9(6) 2_655 .
C26 C26 H26 118.5 2_655 .
C24 C26 H26 118.5 . .
C2H C1H O1 125.9(18) . .
C2H C1H C4H 123(3) . .
O1 C1H C4H 110.8(19) . .
C1H C2H C3H 127.5(19) . .
C1H C2H H2H 116.2 . .
C3H C2H H2H 116.2 . .
O2 C3H C2H 125.9(16) . .
O2 C3H C5H 116.8(13) . .
C2H C3H C5H 114.2(15) . .
F2H C4H F3H 137(3) . .
F2H C4H F1H 93(2) . .
F3H C4H F1H 93(2) . .
F2H C4H C1H 117(3) . .
F3H C4H C1H 105(2) . .
F1H C4H C1H 89.7(18) . .
F6H C5H F5H 107.3(18) . .
F6H C5H F4H 112(2) . .
F5H C5H F4H 102.8(17) . .
F6H C5H C3H 113.1(19) . .
F5H C5H C3H 111.3(16) . .
F4H C5H C3H 110.0(17) . .
O3H C6H C7H 127.3(13) . .
O3H C6H C9H 114.1(13) . .
C7H C6H C9H 118.6(15) . .
C6H C7H C8H 119.4(12) . .
C6H C7H H7H 120.3 . .
C8H C7H H7H 120.3 . .
O4H C8H C7H 130.0(11) . .
O4H C8H C10H 114.5(14) . .
C7H C8H C10H 115.4(13) . .
F9H C9H F8H 118(2) . .
F9H C9H F7H 104(2) . .
F8H C9H F7H 99.2(18) . .
F9H C9H C6H 115.7(17) . .
F8H C9H C6H 108.9(18) . .
F7H C9H C6H 109.1(19) . .
F11H C10H F10H 124(3) . .
F11H C10H F12H 108(2) . .
F10H C10H F12H 99(2) . .
F11H C10H C8H 113(2) . .
F10H C10H C8H 110.2(19) . .
F12H C10H C8H 99.8(17) . .
O5H C11H C12H 125.4(19) . .
O5H C11H C13H 117.2(16) . .
C12H C11H C13H 117.3(18) . .
C14H C12H C11H 120.9(18) . .
C14H C12H H12H 119.5 . .
C11H C12H H12H 119.5 . .
F15H C13H F14H 102.2(16) . .
F15H C13H F13H 99.5(18) . .
F14H C13H F13H 107.3(16) . .
F15H C13H C11H 108.9(18) . .
F14H C13H C11H 114.2(16) . .
F13H C13H C11H 122.1(15) . .
O6H C14H C12H 122.7(16) . .
O6H C14H C15H 122.3(17) . .
C12H C14H C15H 108.4(17) . .
F17H C15H F16H 121.6(18) . .
F17H C15H F18H 87.6(18) . .
F16H C15H F18H 92.9(16) . .
F17H C15H C14H 121.4(17) . .
F16H C15H C14H 116.1(17) . .
F18H C15H C14H 98.7(17) . .
C6H O3H Yb1 132.2(8) . .
C8H O4H Yb1 132.1(8) . .
C11H O5H Yb1 131.4(12) . .
C14H O6H Yb1 141.8(11) . .

loop_
_geom_bond_atom_site_label_1
_geom_bond_atom_site_label_2
_geom_bond_distance
_geom_bond_site_symmetry_2
Yb1 O1 2.304(8) .
Yb1 O2 2.319(8) .
Yb1 O6H 2.336(9) .
Yb1 O4H 2.367(7) .
Yb1 O3H 2.418(11) .
Yb1 N1 2.440(10) .
Yb1 N4 2.446(10) .
Yb1 O5H 2.509(10) .
Yb1 N3 2.519(10) .
N1 C7 1.304(14) .
N1 C1 1.397(17) .
N2 C7 1.368(17) .
N2 C6 1.410(17) .
N2 C8 1.494(16) .
N3 C10 1.331(16) .
N3 C14 1.401(18) .
N4 C15 1.388(14) .
N4 C21 1.389(16) .
N5 C15 1.357(15) .
N5 C16 1.406(17) .
N5 C22 1.482(14) .
O1 C1H 1.40(3) .
O2 C3H 1.189(17) .
C1 C2 1.389(18) .
C1 C6 1.421(19) .
C2 C3 1.40(2) .
C2 H2 0.9500 .
C3 C4 1.35(2) .
C3 H3 0.9500 .
C4 C5 1.40(2) .
C4 H4 0.9500 .
C5 C6 1.39(2) .
C5 H5 0.9500 .
C7 C10 1.465(18) .
C8 C9 1.53(2) .
C8 H8A 0.9900 .
C8 H8B 0.9900 .
C9 H9A 0.9800 .
C9 H9B 0.9800 .
C9 H9C 0.9800 .
C10 C11 1.414(18) .
C11 C12 1.39(2) .
C11 H11 0.9500 .
C12 C13 1.29(2) .
C12 H12 0.9500 .
C13 C14 1.366(16) .
C13 H13 0.9500 .
C14 C15 1.436(18) .
C16 C17 1.377(18) .
C16 C21 1.413(15) .
C17 C18 1.378(19) .
C17 H17 0.9500 .
C18 C19 1.395(15) .
C18 H18 0.9500 .
C19 C20 1.385(17) .
C19 C24 1.477(18) .
C20 C21 1.353(16) .
C20 H20 0.9500 .
C22 C23 1.55(2) .
C22 H22A 0.9900 .
C22 H22B 0.9900 .
C23 H23A 0.9800 .
C23 H23B 0.9800 .
C23 H23C 0.9800 .
C24 C25 1.366(15) .
C24 C26 1.442(16) .
C25 C25 1.42(2) 2_655
C25 H25 0.9500 .
C26 C26 1.30(3) 2_655
C26 H26 0.9500 .
C1H C2H 1.28(3) .
C1H C4H 1.63(3) .
C2H C3H 1.48(2) .
C2H H2H 0.9500 .
C3H C5H 1.57(2) .
C4H F2H 1.06(3) .
C4H F3H 1.25(3) .
C4H F1H 1.59(3) .
C5H F6H 1.25(2) .
C5H F5H 1.322(18) .
C5H F4H 1.33(2) .
C6H O3H 1.295(17) .
C6H C7H 1.324(18) .
C6H C9H 1.53(2) .
C7H C8H 1.390(19) .
C7H H7H 0.9500 .
C8H O4H 1.221(15) .
C8H C10H 1.64(2) .
C9H F9H 1.23(2) .
C9H F8H 1.26(2) .
C9H F7H 1.33(3) .
C10H F11H 1.18(2) .
C10H F10H 1.20(2) .
C10H F12H 1.46(3) .
C11H O5H 1.17(2) .
C11H C12H 1.49(3) .
C11H C13H 1.49(3) .
C12H C14H 1.40(3) .
C12H H12H 0.9500 .
C13H F15H 1.25(2) .
C13H F14H 1.296(18) .
C13H F13H 1.302(19) .
C14H O6H 1.147(17) .
C14H C15H 1.512(15) .
C15H F17H 1.21(2) .
C15H F16H 1.230(19) .
C15H F18H 1.44(3) .

loop_
_platon_squeeze_void_nr
_platon_squeeze_void_average_x
_platon_squeeze_void_average_y
_platon_squeeze_void_average_z
_platon_squeeze_void_volume
_platon_squeeze_void_count_electrons
_platon_squeeze_void_content
1 0.335 0.163 0.490 2984 929 ' '
